data_1567525
loop_
_publ_author_name
'Kukor, Andrew J.'
'Depner, Noah'
'Cai, Isabelle'
'Tucker, John'
'Culhane, Jeffrey C.'
'Hein, Jason E.'

_publ_section_title
;
 Enantioselective Synthesis of (-)-Tetrabenazine Via Continuous
 Crystallization-Induced Diastereomer Transformation
;
_journal_name_full 'Chemical Science'
_journal_paper_doi 10.1039/D2SC01825J
_journal_year 2022
_chemical_absolute_configuration ad
_chemical_formula_moiety 'C10 H15 O4 S, C19 H28 N O3, H2 O'
_chemical_formula_sum 'C29 H45 N O8 S'
_chemical_formula_weight 567.72
_space_group_crystal_system monoclinic
_space_group_IT_number 4
_space_group_name_Hall 'P 2yb'
_space_group_name_H-M_alt 'P 1 21 1'
_atom_sites_solution_hydrogens mixed
_atom_sites_solution_primary dual
_audit_creation_date 2021-07-28
_audit_creation_method
;
Olex2 1.3
(compiled 2020.11.12 svn.r5f609507 for OlexSys, GUI svn.r6272)
;
_audit_update_record
;
2022-03-24 deposited with the CCDC.	2022-08-24 downloaded from the CCDC.
;
_cell_angle_alpha 90
_cell_angle_beta 90.936(2)
_cell_angle_gamma 90
_cell_formula_units_Z 4
_cell_length_a 9.8124(7)
_cell_length_b 10.5313(7)
_cell_length_c 27.852(2)
_cell_measurement_reflns_used 9082
_cell_measurement_temperature 90(2)
_cell_measurement_theta_max 30.50
_cell_measurement_theta_min 2.84
_cell_volume 2877.8(3)
_computing_cell_refinement 'SAINT V8.40B (Bruker, 2016)'
_computing_data_reduction 'SAINT V8.40B (Bruker, 2016)'
_computing_molecular_graphics 'Olex2 1.3 (Dolomanov et al., 2009)'
_computing_publication_material 'Olex2 1.3 (Dolomanov et al., 2009)'
_computing_structure_refinement 'XL  (Sheldrick, 2008)'
_computing_structure_solution 'SHELXT 2018/2 (Sheldrick, 2018)'
_diffrn_ambient_temperature 90(2)
_diffrn_detector 'Bruker APEX2 area detector'
_diffrn_detector_area_resol_mean 7.9
_diffrn_detector_type 'CCD area detector'
_diffrn_measured_fraction_theta_full 0.992
_diffrn_measured_fraction_theta_max 0.977
_diffrn_measurement_device 'Bruker D8 Kappa diffractometer'
_diffrn_measurement_device_type 'Bruker APEX II area detector'
_diffrn_measurement_method '\w and \f scans'
_diffrn_radiation_monochromator 'TRIUMPH curved-crystal'
_diffrn_radiation_probe x-ray
_diffrn_radiation_type MoK\a
_diffrn_radiation_wavelength 0.71073
_diffrn_reflns_av_R_equivalents 0.042
_diffrn_reflns_av_unetI/netI 0.0335
_diffrn_reflns_Laue_measured_fraction_full 0.992
_diffrn_reflns_Laue_measured_fraction_max 0.977
_diffrn_reflns_number 16775
_diffrn_reflns_point_group_measured_fraction_full 0.980
_diffrn_reflns_point_group_measured_fraction_max 0.951
_diffrn_reflns_theta_full 25.242
_diffrn_reflns_theta_max 30.571
_diffrn_reflns_theta_min 1.462
_diffrn_source 'sealed X-ray tube'
_diffrn_source_current 30.0
_diffrn_source_power 1.35
_diffrn_source_type 'Incoatec I\ms'
_diffrn_source_voltage 45.0
_diffrn_standards_number 0
_exptl_absorpt_coefficient_mu 0.163
_exptl_absorpt_correction_T_max 0.994
_exptl_absorpt_correction_T_min 0.908
_exptl_absorpt_correction_type multi-scan
_exptl_absorpt_process_details
;
 TWINABS-2012/1 (Bruker,2012) was used for absorption correction.

Final HKLF 4 output contains 114408 reflections, Rint = 0.0417
 (68615 with I > 3sig(I), Rint = 0.0341)
;
_exptl_crystal_colour colourless
_exptl_crystal_colour_primary colourless
_exptl_crystal_density_diffrn 1.310
_exptl_crystal_description plate
_exptl_crystal_F_000 1224
_exptl_crystal_recrystallization_method 'The material was recrystallised from acetone by slow evaporation'
_exptl_crystal_size_max 0.21
_exptl_crystal_size_mid 0.18
_exptl_crystal_size_min 0.04
_refine_diff_density_max 0.495
_refine_diff_density_min -0.354
_refine_diff_density_rms 0.050
_refine_ls_abs_structure_details
;
 Flack x determined using 6553 quotients [(I+)-(I-)]/[(I+)+(I-)]
 (Parsons, Flack and Wagner, Acta Cryst. B69 (2013) 249-259).
;
_refine_ls_abs_structure_Flack -0.02(2)
_refine_ls_extinction_method none
_refine_ls_goodness_of_fit_ref 1.042
_refine_ls_hydrogen_treatment mixed
_refine_ls_matrix_type full
_refine_ls_number_parameters 739
_refine_ls_number_reflns 16775
_refine_ls_number_restraints 1
_refine_ls_restrained_S_all 1.042
_refine_ls_R_factor_all 0.0424
_refine_ls_R_factor_gt 0.0369
_refine_ls_shift/su_max 0.000
_refine_ls_shift/su_mean 0.000
_refine_ls_structure_factor_coef Fsqd
_refine_ls_weighting_details 'w=1/[\s^2^(Fo^2^)+(0.0553P)^2^+0.3455P] where P=(Fo^2^+2Fc^2^)/3'
_refine_ls_weighting_scheme calc
_refine_ls_wR_factor_gt 0.0889
_refine_ls_wR_factor_ref 0.0911
_reflns_Friedel_coverage 0.854
_reflns_Friedel_fraction_full 0.967
_reflns_Friedel_fraction_max 0.922
_reflns_number_gt 15382
_reflns_number_total 16775
_reflns_threshold_expression 'I > 2\s(I)'
_cod_data_source_file d2sc01825j2.cif
_cod_data_source_block jh036
_cod_database_code 1567525
_shelx_shelxl_version_number 2018/3
_shelx_space_group_comment
;
The symmetry employed for this shelxl refinement is uniquely defined
by the following loop, which should always be used as a source of
symmetry information in preference to the above space-group names.
They are only intended as comments.
;
_shelx_estimated_absorpt_t_max 0.994
_shelx_estimated_absorpt_t_min 0.967
_olex2_refinement_description
;
1. Fixed Uiso
 At 1.2 times of:
  All C(H) groups, All C(H,H) groups
 At 1.5 times of:
  All C(H,H,H) groups
2.a Ternary CH refined with riding coordinates:
 C43(H43), C53(H53), C7(H7), C10(H10), C17(H17), C26(H26), C29(H29), C36(H36)
2.b Secondary CH2 refined with riding coordinates:
 C39(H39A,H39B), C41(H41A,H41B), C42(H42A,H42B), C44(H44A,H44B), C49(H49A,
 H49B), C51(H51A,H51B), C52(H52A,H52B), C54(H54A,H54B), C4(H4A,H4B), C5(H5A,
 H5B), C6(H6A,H6B), C9(H9A,H9B), C16(H16A,H16B), C23(H23A,H23B), C24(H24A,H24B),
  C25(H25A,H25B), C28(H28A,H28B), C35(H35A,H35B)
2.c Aromatic/amide H refined with riding coordinates:
 C2(H2), C12(H12), C21(H21), C31(H31)
2.d Idealised Me refined as rotating group:
 C47(H47A,H47B,H47C), C48(H48A,H48B,H48C), C57(H57A,H57B,H57C), C58(H58A,H58B,
 H58C), C14(H14A,H14B,H14C), C15(H15A,H15B,H15C), C18(H18A,H18B,H18C), C19(H19A,
 H19B,H19C), C33(H33A,H33B,H33C), C34(H34A,H34B,H34C), C37(H37A,H37B,H37C),
 C38(H38A,H38B,H38C)
;
_olex2_diffrn_ambient_temperature_device 'Oxford Cryosystems'
_olex2_exptl_crystal_mounting_method 'The crystal was mounted on a MITIGEN holder in oil'
_olex2_submission_original_sample_id AJK-2-114
_olex2_submission_special_instructions 'No special instructions were received'

loop_
_space_group_symop_operation_xyz
'x, y, z'
'-x, y+1/2, -z'

loop_
_atom_site_label
_atom_site_type_symbol
_atom_site_fract_x
_atom_site_fract_y
_atom_site_fract_z
_atom_site_U_iso_or_equiv
_atom_site_adp_type
_atom_site_occupancy
_atom_site_site_symmetry_order
_atom_site_calc_flag
_atom_site_refinement_flags_posn
_atom_site_refinement_flags_adp
_atom_site_refinement_flags_occupancy
_atom_site_disorder_assembly
_atom_site_disorder_group
S1 S 0.32225(5) 0.41565(5) 0.45388(2) 0.01279(10) Uani 1 1 d . . . . .
O9 O 0.34699(16) 0.55293(16) 0.45018(5) 0.0185(3) Uani 1 1 d . . . . .
O10 O 0.18454(16) 0.38596(16) 0.46848(5) 0.0190(3) Uani 1 1 d . . . . .
O11 O 0.42745(16) 0.35421(17) 0.48340(5) 0.0203(3) Uani 1 1 d . . . . .
O12 O 0.36767(18) 0.59605(17) 0.34323(6) 0.0237(3) Uani 1 1 d . . . . .
C39 C 0.3470(2) 0.3491(2) 0.39545(7) 0.0159(4) Uani 1 1 d . . . . .
H39A H 0.442217 0.367290 0.386488 0.019 Uiso 1 1 calc R U . . .
H39B H 0.339195 0.255730 0.398632 0.019 Uiso 1 1 calc R U . . .
C40 C 0.2562(2) 0.3885(2) 0.35320(6) 0.0137(4) Uani 1 1 d . . . . .
C41 C 0.0995(2) 0.3981(2) 0.36161(7) 0.0167(4) Uani 1 1 d . . . . .
H41A H 0.068561 0.329569 0.383184 0.020 Uiso 1 1 calc R U . . .
H41B H 0.075675 0.481167 0.375825 0.020 Uiso 1 1 calc R U . . .
C42 C 0.0344(2) 0.3834(2) 0.31046(7) 0.0205(4) Uani 1 1 d . . . . .
H42A H -0.020863 0.304984 0.307973 0.025 Uiso 1 1 calc R U . . .
H42B H -0.023450 0.457389 0.302068 0.025 Uiso 1 1 calc R U . . .
C43 C 0.1604(2) 0.3763(2) 0.27816(7) 0.0179(4) Uani 1 1 d . . . . .
H43 H 0.141522 0.341356 0.245344 0.021 Uiso 1 1 calc R U . . .
C44 C 0.2250(2) 0.5090(2) 0.27857(7) 0.0207(4) Uani 1 1 d . . . . .
H44A H 0.292564 0.518194 0.252800 0.025 Uiso 1 1 calc R U . . .
H44B H 0.154964 0.576237 0.275010 0.025 Uiso 1 1 calc R U . . .
C45 C 0.2932(2) 0.5129(2) 0.32824(7) 0.0161(4) Uani 1 1 d . . . . .
C46 C 0.2618(2) 0.2964(2) 0.30890(6) 0.0154(4) Uani 1 1 d . . . . .
C47 C 0.4053(2) 0.2876(3) 0.28775(7) 0.0225(5) Uani 1 1 d . . . . .
H47A H 0.439833 0.373295 0.281558 0.034 Uiso 1 1 calc R U . . .
H47B H 0.401086 0.239698 0.257600 0.034 Uiso 1 1 calc R U . . .
H47C H 0.466379 0.244290 0.310601 0.034 Uiso 1 1 calc R U . . .
C48 C 0.2127(3) 0.1618(2) 0.31887(8) 0.0237(5) Uani 1 1 d . . . . .
H48A H 0.283163 0.115691 0.337104 0.035 Uiso 1 1 calc R U . . .
H48B H 0.194477 0.118082 0.288378 0.035 Uiso 1 1 calc R U . . .
H48C H 0.128984 0.165175 0.337521 0.035 Uiso 1 1 calc R U . . .
S2 S 0.81359(5) 0.29958(5) 0.02869(2) 0.01118(9) Uani 1 1 d . . . . .
O13 O 0.70592(15) 0.38534(15) 0.01325(5) 0.0161(3) Uani 1 1 d . . . . .
O14 O 0.82349(15) 0.18545(15) -0.00119(5) 0.0163(3) Uani 1 1 d . . . . .
O15 O 0.94554(15) 0.36392(15) 0.03418(5) 0.0158(3) Uani 1 1 d . . . . .
O16 O 0.50924(15) 0.37842(16) 0.09463(5) 0.0174(3) Uani 1 1 d . . . . .
C49 C 0.7732(2) 0.2380(2) 0.08664(6) 0.0119(3) Uani 1 1 d . . . . .
H49A H 0.694924 0.179493 0.082399 0.014 Uiso 1 1 calc R U . . .
H49B H 0.851655 0.186176 0.097823 0.014 Uiso 1 1 calc R U . . .
C50 C 0.7385(2) 0.32976(19) 0.12683(6) 0.0116(4) Uani 1 1 d . . . . .
C51 C 0.8305(2) 0.4492(2) 0.13334(7) 0.0172(4) Uani 1 1 d . . . . .
H51A H 0.800436 0.518273 0.111534 0.021 Uiso 1 1 calc R U . . .
H51B H 0.926898 0.428581 0.126758 0.021 Uiso 1 1 calc R U . . .
C52 C 0.8130(3) 0.4883(2) 0.18682(7) 0.0215(4) Uani 1 1 d . . . . .
H52A H 0.899135 0.477600 0.205402 0.026 Uiso 1 1 calc R U . . .
H52B H 0.781991 0.577408 0.189553 0.026 Uiso 1 1 calc R U . . .
C53 C 0.7032(2) 0.3952(2) 0.20382(7) 0.0165(4) Uani 1 1 d . . . . .
H53 H 0.695551 0.388536 0.239489 0.020 Uiso 1 1 calc R U . . .
C54 C 0.5700(2) 0.4328(2) 0.17741(7) 0.0179(4) Uani 1 1 d . . . . .
H54A H 0.489804 0.392668 0.192271 0.022 Uiso 1 1 calc R U . . .
H54B H 0.557520 0.526094 0.176999 0.022 Uiso 1 1 calc R U . . .
C55 C 0.5934(2) 0.3809(2) 0.12691(7) 0.0133(4) Uani 1 1 d . . . . .
C56 C 0.7428(2) 0.2697(2) 0.17853(6) 0.0137(4) Uani 1 1 d . . . . .
C57 C 0.6394(2) 0.1627(2) 0.18472(7) 0.0170(4) Uani 1 1 d . . . . .
H57A H 0.548976 0.192062 0.174191 0.026 Uiso 1 1 calc R U . . .
H57B H 0.636688 0.138002 0.218616 0.026 Uiso 1 1 calc R U . . .
H57C H 0.666253 0.089495 0.165339 0.026 Uiso 1 1 calc R U . . .
C58 C 0.8832(2) 0.2196(2) 0.19366(7) 0.0208(5) Uani 1 1 d . . . . .
H58A H 0.898729 0.136972 0.178487 0.031 Uiso 1 1 calc R U . . .
H58B H 0.887491 0.210001 0.228655 0.031 Uiso 1 1 calc R U . . .
H58C H 0.953479 0.279566 0.183545 0.031 Uiso 1 1 calc R U . . .
O1 O -0.07421(16) 0.74448(17) 0.26621(5) 0.0203(3) Uani 1 1 d . . . . .
O2 O -0.23665(16) 0.63687(17) 0.32518(5) 0.0200(3) Uani 1 1 d . . . . .
O3 O -0.03972(16) 0.60379(16) 0.57593(5) 0.0174(3) Uani 1 1 d . . . . .
N1 N 0.20486(17) 0.76380(17) 0.47586(5) 0.0115(3) Uani 1 1 d . . . . .
C1 C -0.0343(2) 0.7503(2) 0.31355(7) 0.0156(4) Uani 1 1 d . . . . .
C2 C 0.0853(2) 0.8033(2) 0.33077(7) 0.0159(4) Uani 1 1 d . . . . .
H2 H 0.146840 0.840673 0.308907 0.019 Uiso 1 1 calc R U . . .
C3 C 0.1177(2) 0.8030(2) 0.38019(6) 0.0139(4) Uani 1 1 d . . . . .
C4 C 0.2552(2) 0.8523(2) 0.39644(7) 0.0162(4) Uani 1 1 d . . . . .
H4A H 0.274190 0.932845 0.379473 0.019 Uiso 1 1 calc R U . . .
H4B H 0.326159 0.790289 0.387420 0.019 Uiso 1 1 calc R U . . .
C5 C 0.2642(2) 0.8753(2) 0.45008(7) 0.0145(4) Uani 1 1 d . . . . .
H5A H 0.360646 0.886964 0.460136 0.017 Uiso 1 1 calc R U . . .
H5B H 0.213480 0.953351 0.458291 0.017 Uiso 1 1 calc R U . . .
C6 C 0.2356(2) 0.7730(2) 0.52865(6) 0.0147(4) Uani 1 1 d . . . . .
H6A H 0.187330 0.847035 0.542178 0.018 Uiso 1 1 calc R U . . .
H6B H 0.334660 0.785917 0.533874 0.018 Uiso 1 1 calc R U . . .
C7 C 0.1910(2) 0.6524(2) 0.55439(6) 0.0134(4) Uani 1 1 d . . . . .
H7 H 0.241936 0.579785 0.540103 0.016 Uiso 1 1 calc R U . . .
C8 C 0.0403(2) 0.6298(2) 0.54461(6) 0.0132(4) Uani 1 1 d . . . . .
C9 C -0.0033(2) 0.6375(2) 0.49219(6) 0.0127(4) Uani 1 1 d . . . . .
H9A H -0.104119 0.639669 0.490122 0.015 Uiso 1 1 calc R U . . .
H9B H 0.027425 0.559749 0.475553 0.015 Uiso 1 1 calc R U . . .
C10 C 0.05321(19) 0.7536(2) 0.46614(6) 0.0116(3) Uani 1 1 d . . . . .
H10 H 0.008601 0.831029 0.479490 0.014 Uiso 1 1 calc R U . . .
C11 C 0.0261(2) 0.7510(2) 0.41215(6) 0.0123(4) Uani 1 1 d . . . . .
C12 C -0.0958(2) 0.6961(2) 0.39472(6) 0.0133(4) Uani 1 1 d . . . . .
H12 H -0.158738 0.660818 0.416595 0.016 Uiso 1 1 calc R U . . .
C13 C -0.1246(2) 0.6930(2) 0.34581(7) 0.0151(4) Uani 1 1 d . . . . .
C14 C 0.0077(2) 0.8123(3) 0.23288(7) 0.0240(5) Uani 1 1 d . . . . .
H14A H -0.032989 0.805457 0.200621 0.036 Uiso 1 1 calc R U . . .
H14B H 0.099734 0.776164 0.232897 0.036 Uiso 1 1 calc R U . . .
H14C H 0.012570 0.901920 0.242279 0.036 Uiso 1 1 calc R U . . .
C15 C -0.3143(3) 0.5557(3) 0.35517(8) 0.0283(6) Uani 1 1 d . . . . .
H15A H -0.385097 0.513235 0.335853 0.042 Uiso 1 1 calc R U . . .
H15B H -0.356950 0.606216 0.380367 0.042 Uiso 1 1 calc R U . . .
H15C H -0.254161 0.491901 0.369909 0.042 Uiso 1 1 calc R U . . .
C16 C 0.2271(2) 0.6565(2) 0.60800(6) 0.0154(4) Uani 1 1 d . . . . .
H16A H 0.157626 0.707576 0.624680 0.018 Uiso 1 1 calc R U . . .
H16B H 0.315993 0.699747 0.612389 0.018 Uiso 1 1 calc R U . . .
C17 C 0.2353(2) 0.5248(2) 0.63147(7) 0.0159(4) Uani 1 1 d . . . . .
H17 H 0.155037 0.473958 0.620072 0.019 Uiso 1 1 calc R U . . .
C18 C 0.3655(3) 0.4539(3) 0.61740(8) 0.0256(5) Uani 1 1 d . . . . .
H18A H 0.366306 0.442563 0.582489 0.038 Uiso 1 1 calc R U . . .
H18B H 0.367680 0.370700 0.633121 0.038 Uiso 1 1 calc R U . . .
H18C H 0.445443 0.503351 0.627621 0.038 Uiso 1 1 calc R U . . .
C19 C 0.2276(3) 0.5381(3) 0.68601(7) 0.0233(5) Uani 1 1 d . . . . .
H19A H 0.301016 0.593846 0.697582 0.035 Uiso 1 1 calc R U . . .
H19B H 0.237376 0.454279 0.700954 0.035 Uiso 1 1 calc R U . . .
H19C H 0.139320 0.574700 0.694466 0.035 Uiso 1 1 calc R U . . .
O4 O 0.42315(15) 0.75795(16) 0.22959(5) 0.0171(3) Uani 1 1 d . . . . .
O5 O 0.25885(15) 0.66065(17) 0.16725(5) 0.0183(3) Uani 1 1 d . . . . .
O6 O 0.49466(15) 0.56712(15) -0.07296(5) 0.0149(3) Uani 1 1 d . . . . .
N2 N 0.71751(16) 0.77289(17) 0.02438(5) 0.0104(3) Uani 1 1 d . . . . .
C20 C 0.4681(2) 0.7614(2) 0.18347(6) 0.0129(4) Uani 1 1 d . . . . .
C21 C 0.59142(19) 0.8081(2) 0.16861(6) 0.0133(4) Uani 1 1 d . . . . .
H21 H 0.652928 0.843530 0.191652 0.016 Uiso 1 1 calc R U . . .
C22 C 0.62836(19) 0.8046(2) 0.12000(6) 0.0116(3) Uani 1 1 d . . . . .
C23 C 0.7648(2) 0.8553(2) 0.10510(7) 0.0140(4) Uani 1 1 d . . . . .
H23A H 0.836055 0.791700 0.112903 0.017 Uiso 1 1 calc R U . . .
H23B H 0.785679 0.933215 0.123706 0.017 Uiso 1 1 calc R U . . .
C24 C 0.7690(2) 0.8859(2) 0.05167(7) 0.0130(4) Uani 1 1 d . . . . .
H24A H 0.711157 0.960770 0.044429 0.016 Uiso 1 1 calc R U . . .
H24B H 0.863515 0.905634 0.042272 0.016 Uiso 1 1 calc R U . . .
C25 C 0.7419(2) 0.7844(2) -0.02851(6) 0.0136(4) Uani 1 1 d . . . . .
H25A H 0.837286 0.810591 -0.033998 0.016 Uiso 1 1 calc R U . . .
H25B H 0.680729 0.849790 -0.042606 0.016 Uiso 1 1 calc R U . . .
C26 C 0.7141(2) 0.6555(2) -0.05249(7) 0.0136(4) Uani 1 1 d . . . . .
H26 H 0.777111 0.592193 -0.037144 0.016 Uiso 1 1 calc R U . . .
C27 C 0.5700(2) 0.6135(2) -0.04246(6) 0.0120(3) Uani 1 1 d . . . . .
C28 C 0.5251(2) 0.6266(2) 0.00895(6) 0.0125(4) Uani 1 1 d . . . . .
H28A H 0.563074 0.554856 0.027827 0.015 Uiso 1 1 calc R U . . .
H28B H 0.424524 0.620171 0.009724 0.015 Uiso 1 1 calc R U . . .
C29 C 0.56854(19) 0.7508(2) 0.03305(6) 0.0103(3) Uani 1 1 d . . . . .
H29 H 0.516318 0.821383 0.017330 0.012 Uiso 1 1 calc R U . . .
C30 C 0.53793(19) 0.7532(2) 0.08633(6) 0.0110(3) Uani 1 1 d . . . . .
C31 C 0.41146(19) 0.7060(2) 0.10130(6) 0.0124(4) Uani 1 1 d . . . . .
H31 H 0.349140 0.672019 0.078208 0.015 Uiso 1 1 calc R U . . .
C32 C 0.3767(2) 0.7083(2) 0.14912(7) 0.0132(4) Uani 1 1 d . . . . .
C33 C 0.5109(2) 0.8125(3) 0.26571(7) 0.0219(5) Uani 1 1 d . . . . .
H33A H 0.523629 0.903034 0.259007 0.033 Uiso 1 1 calc R U . . .
H33B H 0.599394 0.769431 0.265540 0.033 Uiso 1 1 calc R U . . .
H33C H 0.469553 0.802313 0.297273 0.033 Uiso 1 1 calc R U . . .
C34 C 0.1778(3) 0.5842(3) 0.13583(8) 0.0304(6) Uani 1 1 d . . . . .
H34A H 0.138497 0.637381 0.110258 0.046 Uiso 1 1 calc R U . . .
H34B H 0.104359 0.544519 0.153925 0.046 Uiso 1 1 calc R U . . .
H34C H 0.234776 0.518106 0.121642 0.046 Uiso 1 1 calc R U . . .
C35 C 0.7458(2) 0.6590(2) -0.10621(7) 0.0151(4) Uani 1 1 d . . . . .
H35A H 0.673786 0.708397 -0.123080 0.018 Uiso 1 1 calc R U . . .
H35B H 0.833252 0.704211 -0.110560 0.018 Uiso 1 1 calc R U . . .
C36 C 0.7556(2) 0.5277(2) -0.12963(7) 0.0169(4) Uani 1 1 d . . . . .
H36 H 0.672284 0.478417 -0.121137 0.020 Uiso 1 1 calc R U . . .
C37 C 0.7576(2) 0.5420(3) -0.18435(7) 0.0223(5) Uani 1 1 d . . . . .
H37A H 0.676182 0.588392 -0.195228 0.034 Uiso 1 1 calc R U . . .
H37B H 0.758559 0.457785 -0.199293 0.034 Uiso 1 1 calc R U . . .
H37C H 0.839281 0.589090 -0.193540 0.034 Uiso 1 1 calc R U . . .
C38 C 0.8804(2) 0.4531(3) -0.11174(8) 0.0234(5) Uani 1 1 d . . . . .
H38A H 0.963285 0.501427 -0.118492 0.035 Uiso 1 1 calc R U . . .
H38B H 0.883815 0.371001 -0.128208 0.035 Uiso 1 1 calc R U . . .
H38C H 0.873992 0.439291 -0.077052 0.035 Uiso 1 1 calc R U . . .
O7 O 0.35774(19) 0.1129(2) 0.52469(7) 0.0264(4) Uani 1 1 d . . . . .
O8 O 0.93528(16) 0.62331(17) 0.04310(5) 0.0154(3) Uani 1 1 d . . . . .
H1 H 0.243(3) 0.689(3) 0.4676(10) 0.023(7) Uiso 1 1 d . . . . .
H8A H 0.942(3) 0.550(4) 0.0416(11) 0.028(9) Uiso 1 1 d . . . . .
H2A H 0.770(3) 0.703(3) 0.0332(10) 0.021(7) Uiso 1 1 d . . . . .
H8B H 1.013(4) 0.651(4) 0.0291(12) 0.039(9) Uiso 1 1 d . . . . .
H7A H 0.378(4) 0.185(4) 0.5146(12) 0.038(9) Uiso 1 1 d . . . . .
H7B H 0.435(4) 0.084(4) 0.5300(11) 0.035(9) Uiso 1 1 d . . . . .

loop_
_atom_site_aniso_label
_atom_site_aniso_U_11
_atom_site_aniso_U_22
_atom_site_aniso_U_33
_atom_site_aniso_U_23
_atom_site_aniso_U_13
_atom_site_aniso_U_12
S1 0.0119(2) 0.0139(3) 0.01259(18) -0.00117(16) 0.00003(14) 0.00136(18)
O9 0.0195(8) 0.0132(8) 0.0228(7) -0.0034(5) 0.0033(5) -0.0002(6)
O10 0.0159(7) 0.0218(9) 0.0195(7) -0.0005(6) 0.0051(5) -0.0009(6)
O11 0.0194(8) 0.0245(9) 0.0168(7) -0.0011(6) -0.0041(5) 0.0058(7)
O12 0.0256(9) 0.0208(9) 0.0246(7) -0.0007(6) 0.0024(6) -0.0058(7)
C39 0.0176(10) 0.0157(11) 0.0143(8) -0.0015(7) 0.0002(7) 0.0043(8)
C40 0.0152(9) 0.0133(10) 0.0127(8) -0.0001(6) 0.0003(6) 0.0010(7)
C41 0.0143(9) 0.0207(12) 0.0153(8) -0.0013(7) 0.0013(6) -0.0009(8)
C42 0.0176(10) 0.0276(13) 0.0161(8) -0.0007(8) -0.0017(7) -0.0038(9)
C43 0.0197(10) 0.0206(12) 0.0133(8) -0.0002(7) -0.0006(7) -0.0028(8)
C44 0.0259(11) 0.0195(12) 0.0169(9) 0.0034(7) -0.0004(7) -0.0016(9)
C45 0.0165(10) 0.0130(11) 0.0188(9) 0.0010(7) 0.0007(7) -0.0007(8)
C46 0.0198(9) 0.0138(10) 0.0128(8) 0.0001(7) 0.0024(6) 0.0007(8)
C47 0.0241(11) 0.0256(13) 0.0180(9) -0.0034(8) 0.0053(7) 0.0031(10)
C48 0.0364(14) 0.0167(12) 0.0181(9) -0.0026(7) 0.0037(8) -0.0032(10)
S2 0.00867(19) 0.0117(2) 0.01322(18) 0.00036(15) 0.00114(13) 0.00091(17)
O13 0.0126(7) 0.0182(8) 0.0176(6) 0.0037(5) 0.0002(5) 0.0035(6)
O14 0.0156(7) 0.0163(8) 0.0170(6) -0.0041(5) 0.0027(5) 0.0001(6)
O15 0.0104(7) 0.0145(8) 0.0226(7) 0.0010(5) 0.0022(5) -0.0008(6)
O16 0.0127(7) 0.0204(9) 0.0191(7) 0.0034(5) -0.0004(5) 0.0014(6)
C49 0.0112(8) 0.0113(10) 0.0132(8) 0.0008(6) 0.0010(6) 0.0004(7)
C50 0.0115(8) 0.0105(10) 0.0127(8) 0.0003(6) 0.0000(6) -0.0007(7)
C51 0.0189(10) 0.0175(11) 0.0152(8) -0.0015(7) 0.0005(7) -0.0062(8)
C52 0.0280(12) 0.0188(12) 0.0177(9) -0.0032(8) 0.0012(8) -0.0078(9)
C53 0.0195(10) 0.0171(11) 0.0129(8) -0.0012(7) 0.0010(6) -0.0011(8)
C54 0.0196(10) 0.0171(11) 0.0171(9) -0.0003(7) 0.0031(7) 0.0051(8)
C55 0.0119(9) 0.0112(10) 0.0169(8) 0.0026(6) 0.0023(6) -0.0005(7)
C56 0.0140(9) 0.0143(11) 0.0129(8) 0.0019(6) -0.0003(6) 0.0013(7)
C57 0.0183(10) 0.0154(11) 0.0174(9) 0.0033(7) 0.0027(7) -0.0010(8)
C58 0.0170(10) 0.0280(13) 0.0174(9) 0.0028(8) -0.0041(7) 0.0042(9)
O1 0.0199(8) 0.0289(9) 0.0120(6) 0.0033(6) -0.0011(5) -0.0049(7)
O2 0.0151(7) 0.0285(10) 0.0164(6) 0.0028(6) -0.0035(5) -0.0063(7)
O3 0.0161(7) 0.0209(9) 0.0153(6) 0.0020(5) 0.0021(5) -0.0020(6)
N1 0.0101(7) 0.0110(9) 0.0134(7) 0.0010(5) -0.0003(5) -0.0004(6)
C1 0.0168(9) 0.0177(10) 0.0122(8) 0.0012(7) -0.0008(6) 0.0012(8)
C2 0.0148(9) 0.0179(10) 0.0150(8) 0.0028(7) 0.0014(6) -0.0007(8)
C3 0.0129(8) 0.0125(10) 0.0164(8) 0.0021(7) -0.0003(6) 0.0002(8)
C4 0.0139(9) 0.0199(11) 0.0148(8) 0.0028(7) 0.0001(6) -0.0050(8)
C5 0.0137(9) 0.0112(10) 0.0185(8) 0.0021(7) -0.0005(6) -0.0028(7)
C6 0.0157(9) 0.0160(11) 0.0123(8) -0.0011(6) -0.0022(6) -0.0024(8)
C7 0.0137(9) 0.0144(10) 0.0121(8) 0.0005(6) -0.0010(6) -0.0001(7)
C8 0.0148(9) 0.0107(10) 0.0141(8) 0.0002(6) -0.0009(6) 0.0003(7)
C9 0.0112(8) 0.0147(10) 0.0120(8) 0.0021(6) -0.0005(6) -0.0020(7)
C10 0.0080(8) 0.0134(10) 0.0134(7) 0.0012(6) -0.0002(6) 0.0007(7)
C11 0.0115(8) 0.0118(10) 0.0135(8) 0.0014(6) 0.0000(6) 0.0001(7)
C12 0.0111(9) 0.0142(10) 0.0147(8) 0.0017(7) 0.0002(6) -0.0002(7)
C13 0.0112(9) 0.0166(11) 0.0172(9) 0.0020(7) -0.0021(6) -0.0005(8)
C14 0.0251(11) 0.0328(14) 0.0141(9) 0.0066(8) 0.0028(7) -0.0018(10)
C15 0.0201(11) 0.0422(17) 0.0225(10) 0.0042(10) -0.0033(8) -0.0172(11)
C16 0.0170(10) 0.0176(11) 0.0114(8) -0.0009(7) -0.0018(6) -0.0006(8)
C17 0.0164(9) 0.0173(11) 0.0140(8) 0.0010(7) -0.0024(7) 0.0006(8)
C18 0.0248(12) 0.0299(14) 0.0221(10) 0.0025(9) -0.0009(8) 0.0113(10)
C19 0.0274(12) 0.0281(13) 0.0144(9) 0.0023(8) -0.0027(8) -0.0005(10)
O4 0.0172(7) 0.0233(9) 0.0107(6) -0.0006(5) -0.0007(5) -0.0062(6)
O5 0.0136(7) 0.0275(9) 0.0139(6) -0.0023(6) 0.0016(5) -0.0089(6)
O6 0.0120(7) 0.0152(8) 0.0175(6) -0.0038(5) -0.0004(5) -0.0006(6)
N2 0.0076(7) 0.0099(9) 0.0139(7) -0.0011(5) -0.0002(5) -0.0005(6)
C20 0.0139(9) 0.0121(10) 0.0127(8) 0.0004(6) -0.0011(6) 0.0002(7)
C21 0.0116(8) 0.0130(10) 0.0153(8) -0.0013(7) -0.0021(6) -0.0003(8)
C22 0.0096(8) 0.0102(9) 0.0151(8) -0.0014(6) 0.0003(6) -0.0008(7)
C23 0.0104(9) 0.0152(10) 0.0162(8) -0.0034(7) 0.0003(6) -0.0030(8)
C24 0.0113(9) 0.0102(10) 0.0174(8) -0.0016(6) 0.0004(6) -0.0030(7)
C25 0.0112(8) 0.0175(11) 0.0122(7) -0.0004(6) 0.0015(6) -0.0018(8)
C26 0.0096(9) 0.0171(10) 0.0140(8) -0.0012(7) 0.0019(6) -0.0004(7)
C27 0.0102(8) 0.0103(10) 0.0156(8) -0.0007(6) 0.0016(6) 0.0014(7)
C28 0.0114(9) 0.0121(10) 0.0140(8) -0.0021(6) 0.0012(6) -0.0006(7)
C29 0.0064(8) 0.0103(9) 0.0143(7) -0.0002(6) -0.0001(6) -0.0001(7)
C30 0.0090(8) 0.0110(9) 0.0130(7) -0.0001(6) 0.0006(6) 0.0014(7)
C31 0.0098(9) 0.0131(10) 0.0144(8) -0.0014(6) -0.0001(6) -0.0014(7)
C32 0.0104(9) 0.0142(10) 0.0150(8) -0.0001(7) -0.0002(6) -0.0012(7)
C33 0.0241(11) 0.0290(13) 0.0124(8) -0.0013(8) -0.0039(7) -0.0084(10)
C34 0.0221(12) 0.0480(18) 0.0212(10) -0.0091(10) 0.0040(8) -0.0223(12)
C35 0.0130(9) 0.0175(11) 0.0147(8) 0.0009(7) 0.0019(6) -0.0010(8)
C36 0.0141(9) 0.0176(11) 0.0191(9) -0.0024(7) 0.0037(7) -0.0003(8)
C37 0.0205(11) 0.0285(13) 0.0180(9) -0.0030(8) 0.0009(7) 0.0049(9)
C38 0.0219(11) 0.0270(13) 0.0213(10) -0.0005(8) 0.0024(8) 0.0070(10)
O7 0.0166(9) 0.0249(11) 0.0377(10) 0.0055(7) 0.0009(7) 0.0029(8)
O8 0.0111(7) 0.0133(9) 0.0218(7) 0.0033(5) 0.0023(5) 0.0007(6)

loop_
_atom_type_symbol
_atom_type_description
_atom_type_scat_dispersion_real
_atom_type_scat_dispersion_imag
_atom_type_scat_source
C C 0.0033 0.0016 'International Tables Vol C Tables 4.2.6.8 and 6.1.1.4'
H H 0.0000 0.0000 'International Tables Vol C Tables 4.2.6.8 and 6.1.1.4'
N N 0.0061 0.0033 'International Tables Vol C Tables 4.2.6.8 and 6.1.1.4'
O O 0.0106 0.0060 'International Tables Vol C Tables 4.2.6.8 and 6.1.1.4'
S S 0.1246 0.1234 'International Tables Vol C Tables 4.2.6.8 and 6.1.1.4'

loop_
_geom_angle_atom_site_label_1
_geom_angle_atom_site_label_2
_geom_angle_atom_site_label_3
_geom_angle
_geom_angle_site_symmetry_1
_geom_angle_site_symmetry_3
_geom_angle_publ_flag
O9 S1 C39 107.23(10) . . ?
O10 S1 O9 112.77(10) . . ?
O10 S1 O11 113.54(10) . . ?
O10 S1 C39 108.09(10) . . ?
O11 S1 O9 111.06(10) . . ?
O11 S1 C39 103.48(9) . . ?
S1 C39 H39A 107.2 . . ?
S1 C39 H39B 107.2 . . ?
H39A C39 H39B 106.8 . . ?
C40 C39 S1 120.59(15) . . ?
C40 C39 H39A 107.2 . . ?
C40 C39 H39B 107.2 . . ?
C39 C40 C41 117.82(16) . . ?
C39 C40 C45 116.40(18) . . ?
C39 C40 C46 114.26(17) . . ?
C41 C40 C46 101.83(16) . . ?
C45 C40 C41 104.77(17) . . ?
C45 C40 C46 99.21(15) . . ?
C40 C41 H41A 110.9 . . ?
C40 C41 H41B 110.9 . . ?
H41A C41 H41B 108.9 . . ?
C42 C41 C40 104.24(15) . . ?
C42 C41 H41A 110.9 . . ?
C42 C41 H41B 110.9 . . ?
C41 C42 H42A 111.3 . . ?
C41 C42 H42B 111.3 . . ?
H42A C42 H42B 109.2 . . ?
C43 C42 C41 102.55(17) . . ?
C43 C42 H42A 111.3 . . ?
C43 C42 H42B 111.3 . . ?
C42 C43 H43 114.4 . . ?
C42 C43 C46 102.55(16) . . ?
C44 C43 C42 106.64(19) . . ?
C44 C43 H43 114.4 . . ?
C44 C43 C46 103.25(17) . . ?
C46 C43 H43 114.4 . . ?
C43 C44 H44A 111.4 . . ?
C43 C44 H44B 111.4 . . ?
H44A C44 H44B 109.3 . . ?
C45 C44 C43 101.89(17) . . ?
C45 C44 H44A 111.4 . . ?
C45 C44 H44B 111.4 . . ?
O12 C45 C40 127.55(19) . . ?
O12 C45 C44 125.8(2) . . ?
C44 C45 C40 106.53(17) . . ?
C43 C46 C40 93.91(16) . . ?
C47 C46 C40 112.48(17) . . ?
C47 C46 C43 113.86(16) . . ?
C48 C46 C40 114.58(16) . . ?
C48 C46 C43 113.80(18) . . ?
C48 C46 C47 107.92(19) . . ?
C46 C47 H47A 109.5 . . ?
C46 C47 H47B 109.5 . . ?
C46 C47 H47C 109.5 . . ?
H47A C47 H47B 109.5 . . ?
H47A C47 H47C 109.5 . . ?
H47B C47 H47C 109.5 . . ?
C46 C48 H48A 109.5 . . ?
C46 C48 H48B 109.5 . . ?
C46 C48 H48C 109.5 . . ?
H48A C48 H48B 109.5 . . ?
H48A C48 H48C 109.5 . . ?
H48B C48 H48C 109.5 . . ?
O13 S2 O14 113.40(9) . . ?
O13 S2 O15 112.38(9) . . ?
O13 S2 C49 108.78(9) . . ?
O14 S2 O15 111.80(9) . . ?
O14 S2 C49 103.45(9) . . ?
O15 S2 C49 106.35(9) . . ?
S2 C49 H49A 107.5 . . ?
S2 C49 H49B 107.5 . . ?
H49A C49 H49B 107.0 . . ?
C50 C49 S2 119.26(14) . . ?
C50 C49 H49A 107.5 . . ?
C50 C49 H49B 107.5 . . ?
C49 C50 C51 117.54(16) . . ?
C49 C50 C55 116.50(16) . . ?
C49 C50 C56 114.53(16) . . ?
C51 C50 C56 102.21(15) . . ?
C55 C50 C51 104.75(17) . . ?
C55 C50 C56 98.73(15) . . ?
C50 C51 H51A 110.8 . . ?
C50 C51 H51B 110.8 . . ?
C50 C51 C52 104.61(16) . . ?
H51A C51 H51B 108.9 . . ?
C52 C51 H51A 110.8 . . ?
C52 C51 H51B 110.8 . . ?
C51 C52 H52A 111.3 . . ?
C51 C52 H52B 111.3 . . ?
H52A C52 H52B 109.2 . . ?
C53 C52 C51 102.39(17) . . ?
C53 C52 H52A 111.3 . . ?
C53 C52 H52B 111.3 . . ?
C52 C53 H53 114.5 . . ?
C52 C53 C54 106.40(18) . . ?
C52 C53 C56 102.83(16) . . ?
C54 C53 H53 114.5 . . ?
C54 C53 C56 102.65(16) . . ?
C56 C53 H53 114.5 . . ?
C53 C54 H54A 111.4 . . ?
C53 C54 H54B 111.4 . . ?
H54A C54 H54B 109.2 . . ?
C55 C54 C53 102.00(16) . . ?
C55 C54 H54A 111.4 . . ?
C55 C54 H54B 111.4 . . ?
O16 C55 C50 128.15(18) . . ?
O16 C55 C54 125.39(19) . . ?
C50 C55 C54 106.41(16) . . ?
C53 C56 C50 94.02(15) . . ?
C57 C56 C50 113.10(16) . . ?
C57 C56 C53 113.96(17) . . ?
C57 C56 C58 108.14(18) . . ?
C58 C56 C50 113.68(16) . . ?
C58 C56 C53 113.61(17) . . ?
C56 C57 H57A 109.5 . . ?
C56 C57 H57B 109.5 . . ?
C56 C57 H57C 109.5 . . ?
H57A C57 H57B 109.5 . . ?
H57A C57 H57C 109.5 . . ?
H57B C57 H57C 109.5 . . ?
C56 C58 H58A 109.5 . . ?
C56 C58 H58B 109.5 . . ?
C56 C58 H58C 109.5 . . ?
H58A C58 H58B 109.5 . . ?
H58A C58 H58C 109.5 . . ?
H58B C58 H58C 109.5 . . ?
C1 O1 C14 116.58(17) . . ?
C13 O2 C15 116.56(16) . . ?
C5 N1 C6 110.23(15) . . ?
C5 N1 C10 111.04(15) . . ?
C5 N1 H1 113.3(19) . . ?
C6 N1 C10 111.20(14) . . ?
C6 N1 H1 103.0(18) . . ?
C10 N1 H1 107.8(19) . . ?
O1 C1 C2 125.52(18) . . ?
O1 C1 C13 114.94(18) . . ?
C2 C1 C13 119.52(17) . . ?
C1 C2 H2 119.4 . . ?
C1 C2 C3 121.14(18) . . ?
C3 C2 H2 119.4 . . ?
C2 C3 C4 118.67(17) . . ?
C11 C3 C2 119.27(18) . . ?
C11 C3 C4 121.95(16) . . ?
C3 C4 H4A 109.0 . . ?
C3 C4 H4B 109.0 . . ?
C3 C4 C5 112.86(16) . . ?
H4A C4 H4B 107.8 . . ?
C5 C4 H4A 109.0 . . ?
C5 C4 H4B 109.0 . . ?
N1 C5 C4 109.31(17) . . ?
N1 C5 H5A 109.8 . . ?
N1 C5 H5B 109.8 . . ?
C4 C5 H5A 109.8 . . ?
C4 C5 H5B 109.8 . . ?
H5A C5 H5B 108.3 . . ?
N1 C6 H6A 109.5 . . ?
N1 C6 H6B 109.5 . . ?
N1 C6 C7 110.63(16) . . ?
H6A C6 H6B 108.1 . . ?
C7 C6 H6A 109.5 . . ?
C7 C6 H6B 109.5 . . ?
C6 C7 H7 107.5 . . ?
C6 C7 C16 111.81(17) . . ?
C8 C7 C6 109.43(16) . . ?
C8 C7 H7 107.5 . . ?
C8 C7 C16 112.89(16) . . ?
C16 C7 H7 107.5 . . ?
O3 C8 C7 123.09(17) . . ?
O3 C8 C9 121.87(18) . . ?
C9 C8 C7 115.01(16) . . ?
C8 C9 H9A 108.8 . . ?
C8 C9 H9B 108.8 . . ?
C8 C9 C10 113.58(16) . . ?
H9A C9 H9B 107.7 . . ?
C10 C9 H9A 108.8 . . ?
C10 C9 H9B 108.8 . . ?
N1 C10 C9 109.59(15) . . ?
N1 C10 H10 108.1 . . ?
N1 C10 C11 109.50(15) . . ?
C9 C10 H10 108.1 . . ?
C11 C10 C9 113.23(16) . . ?
C11 C10 H10 108.1 . . ?
C3 C11 C10 121.40(17) . . ?
C3 C11 C12 119.78(17) . . ?
C12 C11 C10 118.82(16) . . ?
C11 C12 H12 119.8 . . ?
C13 C12 C11 120.45(18) . . ?
C13 C12 H12 119.8 . . ?
O2 C13 C1 115.31(17) . . ?
O2 C13 C12 124.94(18) . . ?
C12 C13 C1 119.75(19) . . ?
O1 C14 H14A 109.5 . . ?
O1 C14 H14B 109.5 . . ?
O1 C14 H14C 109.5 . . ?
H14A C14 H14B 109.5 . . ?
H14A C14 H14C 109.5 . . ?
H14B C14 H14C 109.5 . . ?
O2 C15 H15A 109.5 . . ?
O2 C15 H15B 109.5 . . ?
O2 C15 H15C 109.5 . . ?
H15A C15 H15B 109.5 . . ?
H15A C15 H15C 109.5 . . ?
H15B C15 H15C 109.5 . . ?
C7 C16 H16A 108.8 . . ?
C7 C16 H16B 108.8 . . ?
C7 C16 C17 113.59(18) . . ?
H16A C16 H16B 107.7 . . ?
C17 C16 H16A 108.8 . . ?
C17 C16 H16B 108.8 . . ?
C16 C17 H17 108.2 . . ?
C16 C17 C18 111.63(18) . . ?
C18 C17 H17 108.2 . . ?
C19 C17 C16 109.72(18) . . ?
C19 C17 H17 108.2 . . ?
C19 C17 C18 110.69(17) . . ?
C17 C18 H18A 109.5 . . ?
C17 C18 H18B 109.5 . . ?
C17 C18 H18C 109.5 . . ?
H18A C18 H18B 109.5 . . ?
H18A C18 H18C 109.5 . . ?
H18B C18 H18C 109.5 . . ?
C17 C19 H19A 109.5 . . ?
C17 C19 H19B 109.5 . . ?
C17 C19 H19C 109.5 . . ?
H19A C19 H19B 109.5 . . ?
H19A C19 H19C 109.5 . . ?
H19B C19 H19C 109.5 . . ?
C20 O4 C33 116.77(16) . . ?
C32 O5 C34 116.67(16) . . ?
C24 N2 C25 112.10(15) . . ?
C24 N2 C29 111.28(15) . . ?
C24 N2 H2A 108.3(18) . . ?
C25 N2 C29 109.93(14) . . ?
C25 N2 H2A 103.2(17) . . ?
C29 N2 H2A 111.7(18) . . ?
O4 C20 C21 126.25(17) . . ?
O4 C20 C32 114.52(17) . . ?
C21 C20 C32 119.22(17) . . ?
C20 C21 H21 119.3 . . ?
C20 C21 C22 121.40(17) . . ?
C22 C21 H21 119.3 . . ?
C21 C22 C23 119.97(16) . . ?
C30 C22 C21 119.19(17) . . ?
C30 C22 C23 120.85(16) . . ?
C22 C23 H23A 109.1 . . ?
C22 C23 H23B 109.1 . . ?
C22 C23 C24 112.48(15) . . ?
H23A C23 H23B 107.8 . . ?
C24 C23 H23A 109.1 . . ?
C24 C23 H23B 109.1 . . ?
N2 C24 C23 108.28(16) . . ?
N2 C24 H24A 110.0 . . ?
N2 C24 H24B 110.0 . . ?
C23 C24 H24A 110.0 . . ?
C23 C24 H24B 110.0 . . ?
H24A C24 H24B 108.4 . . ?
N2 C25 H25A 109.9 . . ?
N2 C25 H25B 109.9 . . ?
N2 C25 C26 108.97(16) . . ?
H25A C25 H25B 108.3 . . ?
C26 C25 H25A 109.9 . . ?
C26 C25 H25B 109.9 . . ?
C25 C26 H26 107.4 . . ?
C27 C26 C25 109.76(16) . . ?
C27 C26 H26 107.4 . . ?
C27 C26 C35 113.12(16) . . ?
C35 C26 C25 111.42(17) . . ?
C35 C26 H26 107.4 . . ?
O6 C27 C26 123.14(17) . . ?
O6 C27 C28 120.97(18) . . ?
C28 C27 C26 115.84(16) . . ?
C27 C28 H28A 108.7 . . ?
C27 C28 H28B 108.7 . . ?
C27 C28 C29 114.31(17) . . ?
H28A C28 H28B 107.6 . . ?
C29 C28 H28A 108.7 . . ?
C29 C28 H28B 108.7 . . ?
N2 C29 C28 109.10(15) . . ?
N2 C29 H29 107.9 . . ?
N2 C29 C30 111.25(14) . . ?
C28 C29 H29 107.9 . . ?
C30 C29 C28 112.68(16) . . ?
C30 C29 H29 107.9 . . ?
C22 C30 C29 122.10(17) . . ?
C22 C30 C31 119.61(16) . . ?
C31 C30 C29 118.24(16) . . ?
C30 C31 H31 119.6 . . ?
C32 C31 C30 120.84(17) . . ?
C32 C31 H31 119.6 . . ?
O5 C32 C20 115.22(16) . . ?
O5 C32 C31 125.05(17) . . ?
C31 C32 C20 119.72(18) . . ?
O4 C33 H33A 109.5 . . ?
O4 C33 H33B 109.5 . . ?
O4 C33 H33C 109.5 . . ?
H33A C33 H33B 109.5 . . ?
H33A C33 H33C 109.5 . . ?
H33B C33 H33C 109.5 . . ?
O5 C34 H34A 109.5 . . ?
O5 C34 H34B 109.5 . . ?
O5 C34 H34C 109.5 . . ?
H34A C34 H34B 109.5 . . ?
H34A C34 H34C 109.5 . . ?
H34B C34 H34C 109.5 . . ?
C26 C35 H35A 108.7 . . ?
C26 C35 H35B 108.7 . . ?
H35A C35 H35B 107.6 . . ?
C36 C35 C26 114.08(18) . . ?
C36 C35 H35A 108.7 . . ?
C36 C35 H35B 108.7 . . ?
C35 C36 H36 108.1 . . ?
C37 C36 C35 109.63(19) . . ?
C37 C36 H36 108.1 . . ?
C38 C36 C35 112.30(18) . . ?
C38 C36 H36 108.1 . . ?
C38 C36 C37 110.58(17) . . ?
C36 C37 H37A 109.5 . . ?
C36 C37 H37B 109.5 . . ?
C36 C37 H37C 109.5 . . ?
H37A C37 H37B 109.5 . . ?
H37A C37 H37C 109.5 . . ?
H37B C37 H37C 109.5 . . ?
C36 C38 H38A 109.5 . . ?
C36 C38 H38B 109.5 . . ?
C36 C38 H38C 109.5 . . ?
H38A C38 H38B 109.5 . . ?
H38A C38 H38C 109.5 . . ?
H38B C38 H38C 109.5 . . ?
H7A O7 H7B 100(3) . . ?
H8A O8 H8B 103(3) . . ?

loop_
_geom_bond_atom_site_label_1
_geom_bond_atom_site_label_2
_geom_bond_distance
_geom_bond_site_symmetry_2
_geom_bond_publ_flag
S1 O9 1.4698(17) . ?
S1 O10 1.4516(16) . ?
S1 O11 1.4603(16) . ?
S1 C39 1.792(2) . ?
O12 C45 1.210(3) . ?
C39 H39A 0.9900 . ?
C39 H39B 0.9900 . ?
C39 C40 1.522(3) . ?
C40 C41 1.562(3) . ?
C40 C45 1.530(3) . ?
C40 C46 1.571(3) . ?
C41 H41A 0.9900 . ?
C41 H41B 0.9900 . ?
C41 C42 1.560(3) . ?
C42 H42A 0.9900 . ?
C42 H42B 0.9900 . ?
C42 C43 1.542(3) . ?
C43 H43 1.0000 . ?
C43 C44 1.534(3) . ?
C43 C46 1.550(3) . ?
C44 H44A 0.9900 . ?
C44 H44B 0.9900 . ?
C44 C45 1.528(3) . ?
C46 C47 1.538(3) . ?
C46 C48 1.524(3) . ?
C47 H47A 0.9800 . ?
C47 H47B 0.9800 . ?
C47 H47C 0.9800 . ?
C48 H48A 0.9800 . ?
C48 H48B 0.9800 . ?
C48 H48C 0.9800 . ?
S2 O13 1.4498(15) . ?
S2 O14 1.4661(16) . ?
S2 O15 1.4672(15) . ?
S2 C49 1.7899(19) . ?
O16 C55 1.211(2) . ?
C49 H49A 0.9900 . ?
C49 H49B 0.9900 . ?
C49 C50 1.521(3) . ?
C50 C51 1.557(3) . ?
C50 C55 1.522(3) . ?
C50 C56 1.573(3) . ?
C51 H51A 0.9900 . ?
C51 H51B 0.9900 . ?
C51 C52 1.558(3) . ?
C52 H52A 0.9900 . ?
C52 H52B 0.9900 . ?
C52 C53 1.537(3) . ?
C53 H53 1.0000 . ?
C53 C54 1.541(3) . ?
C53 C56 1.550(3) . ?
C54 H54A 0.9900 . ?
C54 H54B 0.9900 . ?
C54 C55 1.530(3) . ?
C56 C57 1.527(3) . ?
C56 C58 1.529(3) . ?
C57 H57A 0.9800 . ?
C57 H57B 0.9800 . ?
C57 H57C 0.9800 . ?
C58 H58A 0.9800 . ?
C58 H58B 0.9800 . ?
C58 H58C 0.9800 . ?
O1 C1 1.371(2) . ?
O1 C14 1.429(3) . ?
O2 C13 1.366(2) . ?
O2 C15 1.424(3) . ?
O3 C8 1.214(2) . ?
N1 C5 1.499(3) . ?
N1 C6 1.499(2) . ?
N1 C10 1.512(2) . ?
N1 H1 0.91(3) . ?
C1 C2 1.378(3) . ?
C1 C13 1.408(3) . ?
C2 H2 0.9500 . ?
C2 C3 1.408(2) . ?
C3 C4 1.508(3) . ?
C3 C11 1.389(3) . ?
C4 H4A 0.9900 . ?
C4 H4B 0.9900 . ?
C4 C5 1.514(3) . ?
C5 H5A 0.9900 . ?
C5 H5B 0.9900 . ?
C6 H6A 0.9900 . ?
C6 H6B 0.9900 . ?
C6 C7 1.526(3) . ?
C7 H7 1.0000 . ?
C7 C8 1.518(3) . ?
C7 C16 1.530(2) . ?
C8 C9 1.517(2) . ?
C9 H9A 0.9900 . ?
C9 H9B 0.9900 . ?
C9 C10 1.531(3) . ?
C10 H10 1.0000 . ?
C10 C11 1.523(2) . ?
C11 C12 1.408(3) . ?
C12 H12 0.9500 . ?
C12 C13 1.387(3) . ?
C14 H14A 0.9800 . ?
C14 H14B 0.9800 . ?
C14 H14C 0.9800 . ?
C15 H15A 0.9800 . ?
C15 H15B 0.9800 . ?
C15 H15C 0.9800 . ?
C16 H16A 0.9900 . ?
C16 H16B 0.9900 . ?
C16 C17 1.535(3) . ?
C17 H17 1.0000 . ?
C17 C18 1.535(3) . ?
C17 C19 1.529(3) . ?
C18 H18A 0.9800 . ?
C18 H18B 0.9800 . ?
C18 H18C 0.9800 . ?
C19 H19A 0.9800 . ?
C19 H19B 0.9800 . ?
C19 H19C 0.9800 . ?
O4 C20 1.365(2) . ?
O4 C33 1.433(2) . ?
O5 C32 1.365(2) . ?
O5 C34 1.422(3) . ?
O6 C27 1.219(2) . ?
N2 C24 1.496(3) . ?
N2 C25 1.501(2) . ?
N2 C29 1.504(2) . ?
N2 H2A 0.93(3) . ?
C20 C21 1.377(3) . ?
C20 C32 1.415(3) . ?
C21 H21 0.9500 . ?
C21 C22 1.408(2) . ?
C22 C23 1.506(3) . ?
C22 C30 1.390(3) . ?
C23 H23A 0.9900 . ?
C23 H23B 0.9900 . ?
C23 C24 1.524(3) . ?
C24 H24A 0.9900 . ?
C24 H24B 0.9900 . ?
C25 H25A 0.9900 . ?
C25 H25B 0.9900 . ?
C25 C26 1.536(3) . ?
C26 H26 1.0000 . ?
C26 C27 1.513(3) . ?
C26 C35 1.534(3) . ?
C27 C28 1.511(2) . ?
C28 H28A 0.9900 . ?
C28 H28B 0.9900 . ?
C28 C29 1.527(3) . ?
C29 H29 1.0000 . ?
C29 C30 1.519(2) . ?
C30 C31 1.406(3) . ?
C31 H31 0.9500 . ?
C31 C32 1.380(3) . ?
C33 H33A 0.9800 . ?
C33 H33B 0.9800 . ?
C33 H33C 0.9800 . ?
C34 H34A 0.9800 . ?
C34 H34B 0.9800 . ?
C34 H34C 0.9800 . ?
C35 H35A 0.9900 . ?
C35 H35B 0.9900 . ?
C35 C36 1.533(3) . ?
C36 H36 1.0000 . ?
C36 C37 1.532(3) . ?
C36 C38 1.531(3) . ?
C37 H37A 0.9800 . ?
C37 H37B 0.9800 . ?
C37 H37C 0.9800 . ?
C38 H38A 0.9800 . ?
C38 H38B 0.9800 . ?
C38 H38C 0.9800 . ?
O7 H7A 0.83(4) . ?
O7 H7B 0.83(4) . ?
O8 H8A 0.78(4) . ?
O8 H8B 0.90(4) . ?

loop_
_geom_hbond_atom_site_label_D
_geom_hbond_atom_site_label_H
_geom_hbond_atom_site_label_A
_geom_hbond_distance_DH
_geom_hbond_distance_HA
_geom_hbond_distance_DA
_geom_hbond_angle_DHA
_geom_hbond_site_symmetry_A
_geom_hbond_publ_flag
N1 H1 O9 0.91(3) 1.83(3) 2.724(2) 170(3) . yes
O8 H8A O15 0.78(4) 1.97(4) 2.745(2) 175(3) . yes
N2 H2A O8 0.93(3) 1.85(3) 2.699(2) 152(3) . yes
O8 H8B O14 0.90(4) 1.84(4) 2.736(2) 173(3) 2_755 yes
O7 H7A O11 0.83(4) 2.05(4) 2.876(3) 174(3) . yes
O7 H7B O9 0.83(4) 2.22(4) 3.036(2) 166(4) 2_646 yes

loop_
_geom_torsion_atom_site_label_1
_geom_torsion_atom_site_label_2
_geom_torsion_atom_site_label_3
_geom_torsion_atom_site_label_4
_geom_torsion
_geom_torsion_site_symmetry_1
_geom_torsion_site_symmetry_2
_geom_torsion_site_symmetry_3
_geom_torsion_site_symmetry_4
_geom_torsion_publ_flag
S1 C39 C40 C41 -44.1(3) . . . . ?
S1 C39 C40 C45 81.7(2) . . . . ?
S1 C39 C40 C46 -163.53(15) . . . . ?
O9 S1 C39 C40 -62.61(19) . . . . ?
O10 S1 C39 C40 59.2(2) . . . . ?
O11 S1 C39 C40 179.93(17) . . . . ?
C39 C40 C41 C42 -157.19(19) . . . . ?
C39 C40 C45 O12 -16.0(3) . . . . ?
C39 C40 C45 C44 160.34(18) . . . . ?
C39 C40 C46 C43 -179.07(17) . . . . ?
C39 C40 C46 C47 -61.2(2) . . . . ?
C39 C40 C46 C48 62.5(2) . . . . ?
C40 C41 C42 C43 -3.7(2) . . . . ?
C41 C40 C45 O12 116.0(2) . . . . ?
C41 C40 C45 C44 -67.62(19) . . . . ?
C41 C40 C46 C43 52.80(18) . . . . ?
C41 C40 C46 C47 170.64(18) . . . . ?
C41 C40 C46 C48 -65.6(2) . . . . ?
C41 C42 C43 C44 -69.8(2) . . . . ?
C41 C42 C43 C46 38.3(2) . . . . ?
C42 C43 C44 C45 74.9(2) . . . . ?
C42 C43 C46 C40 -56.22(19) . . . . ?
C42 C43 C46 C47 -172.91(19) . . . . ?
C42 C43 C46 C48 62.8(2) . . . . ?
C43 C44 C45 O12 173.1(2) . . . . ?
C43 C44 C45 C40 -3.4(2) . . . . ?
C44 C43 C46 C40 54.50(17) . . . . ?
C44 C43 C46 C47 -62.2(2) . . . . ?
C44 C43 C46 C48 173.56(17) . . . . ?
C45 C40 C41 C42 71.6(2) . . . . ?
C45 C40 C46 C43 -54.53(17) . . . . ?
C45 C40 C46 C47 63.3(2) . . . . ?
C45 C40 C46 C48 -172.95(19) . . . . ?
C46 C40 C41 C42 -31.4(2) . . . . ?
C46 C40 C45 O12 -139.1(2) . . . . ?
C46 C40 C45 C44 37.3(2) . . . . ?
C46 C43 C44 C45 -32.8(2) . . . . ?
S2 C49 C50 C51 -44.7(2) . . . . ?
S2 C49 C50 C55 80.9(2) . . . . ?
S2 C49 C50 C56 -164.68(14) . . . . ?
O13 S2 C49 C50 -52.27(17) . . . . ?
O14 S2 C49 C50 -173.10(15) . . . . ?
O15 S2 C49 C50 68.99(17) . . . . ?
C49 C50 C51 C52 -156.09(18) . . . . ?
C49 C50 C55 O16 -15.7(3) . . . . ?
C49 C50 C55 C54 161.90(17) . . . . ?
C49 C50 C56 C53 179.70(16) . . . . ?
C49 C50 C56 C57 -62.1(2) . . . . ?
C49 C50 C56 C58 61.7(2) . . . . ?
C50 C51 C52 C53 -5.0(2) . . . . ?
C51 C50 C55 O16 116.1(2) . . . . ?
C51 C50 C55 C54 -66.37(19) . . . . ?
C51 C50 C56 C53 51.47(17) . . . . ?
C51 C50 C56 C57 169.66(17) . . . . ?
C51 C50 C56 C58 -66.5(2) . . . . ?
C51 C52 C53 C54 -68.5(2) . . . . ?
C51 C52 C53 C56 39.0(2) . . . . ?
C52 C53 C54 C55 75.8(2) . . . . ?
C52 C53 C56 C50 -55.86(17) . . . . ?
C52 C53 C56 C57 -173.35(16) . . . . ?
C52 C53 C56 C58 62.2(2) . . . . ?
C53 C54 C55 O16 172.8(2) . . . . ?
C53 C54 C55 C50 -4.9(2) . . . . ?
C54 C53 C56 C50 54.49(17) . . . . ?
C54 C53 C56 C57 -63.0(2) . . . . ?
C54 C53 C56 C58 172.53(17) . . . . ?
C55 C50 C51 C52 72.77(19) . . . . ?
C55 C50 C56 C53 -55.80(17) . . . . ?
C55 C50 C56 C57 62.4(2) . . . . ?
C55 C50 C56 C58 -173.78(18) . . . . ?
C56 C50 C51 C52 -29.8(2) . . . . ?
C56 C50 C55 O16 -138.8(2) . . . . ?
C56 C50 C55 C54 38.8(2) . . . . ?
C56 C53 C54 C55 -31.9(2) . . . . ?
O1 C1 C2 C3 -179.2(2) . . . . ?
O1 C1 C13 O2 1.8(3) . . . . ?
O1 C1 C13 C12 -178.5(2) . . . . ?
O3 C8 C9 C10 135.3(2) . . . . ?
N1 C6 C7 C8 -56.8(2) . . . . ?
N1 C6 C7 C16 177.35(16) . . . . ?
N1 C10 C11 C3 -24.3(3) . . . . ?
N1 C10 C11 C12 156.62(18) . . . . ?
C1 C2 C3 C4 174.9(2) . . . . ?
C1 C2 C3 C11 -1.5(3) . . . . ?
C2 C1 C13 O2 -176.5(2) . . . . ?
C2 C1 C13 C12 3.2(3) . . . . ?
C2 C3 C4 C5 166.6(2) . . . . ?
C2 C3 C11 C10 -177.2(2) . . . . ?
C2 C3 C11 C12 1.9(3) . . . . ?
C3 C4 C5 N1 45.7(2) . . . . ?
C3 C11 C12 C13 0.3(3) . . . . ?
C4 C3 C11 C10 6.6(3) . . . . ?
C4 C3 C11 C12 -174.4(2) . . . . ?
C5 N1 C6 C7 -173.08(16) . . . . ?
C5 N1 C10 C9 178.90(15) . . . . ?
C5 N1 C10 C11 54.1(2) . . . . ?
C6 N1 C5 C4 169.58(17) . . . . ?
C6 N1 C10 C9 -58.0(2) . . . . ?
C6 N1 C10 C11 177.27(17) . . . . ?
C6 C7 C8 O3 -132.8(2) . . . . ?
C6 C7 C8 C9 49.2(2) . . . . ?
C6 C7 C16 C17 -158.18(18) . . . . ?
C7 C8 C9 C10 -46.7(2) . . . . ?
C7 C16 C17 C18 74.3(2) . . . . ?
C7 C16 C17 C19 -162.58(18) . . . . ?
C8 C7 C16 C17 77.9(2) . . . . ?
C8 C9 C10 N1 49.2(2) . . . . ?
C8 C9 C10 C11 171.80(17) . . . . ?
C9 C10 C11 C3 -146.9(2) . . . . ?
C9 C10 C11 C12 34.0(3) . . . . ?
C10 N1 C5 C4 -66.7(2) . . . . ?
C10 N1 C6 C7 63.3(2) . . . . ?
C10 C11 C12 C13 179.4(2) . . . . ?
C11 C3 C4 C5 -17.2(3) . . . . ?
C11 C12 C13 O2 176.8(2) . . . . ?
C11 C12 C13 C1 -2.8(3) . . . . ?
C13 C1 C2 C3 -1.0(3) . . . . ?
C14 O1 C1 C2 -7.8(3) . . . . ?
C14 O1 C1 C13 174.0(2) . . . . ?
C15 O2 C13 C1 167.1(2) . . . . ?
C15 O2 C13 C12 -12.6(3) . . . . ?
C16 C7 C8 O3 -7.6(3) . . . . ?
C16 C7 C8 C9 174.39(18) . . . . ?
O4 C20 C21 C22 178.8(2) . . . . ?
O4 C20 C32 O5 -0.7(3) . . . . ?
O4 C20 C32 C31 -179.74(19) . . . . ?
O6 C27 C28 C29 -140.0(2) . . . . ?
N2 C25 C26 C27 57.4(2) . . . . ?
N2 C25 C26 C35 -176.49(16) . . . . ?
N2 C29 C30 C22 16.7(3) . . . . ?
N2 C29 C30 C31 -165.72(17) . . . . ?
C20 C21 C22 C23 -179.3(2) . . . . ?
C20 C21 C22 C30 0.3(3) . . . . ?
C21 C20 C32 O5 178.00(19) . . . . ?
C21 C20 C32 C31 -1.0(3) . . . . ?
C21 C22 C23 C24 -160.39(19) . . . . ?
C21 C22 C30 C29 177.62(19) . . . . ?
C21 C22 C30 C31 0.1(3) . . . . ?
C22 C23 C24 N2 -50.6(2) . . . . ?
C22 C30 C31 C32 -0.9(3) . . . . ?
C23 C22 C30 C29 -2.8(3) . . . . ?
C23 C22 C30 C31 179.71(19) . . . . ?
C24 N2 C25 C26 168.45(16) . . . . ?
C24 N2 C29 C28 -173.84(15) . . . . ?
C24 N2 C29 C30 -48.9(2) . . . . ?
C25 N2 C24 C23 -169.38(15) . . . . ?
C25 N2 C29 C28 61.4(2) . . . . ?
C25 N2 C29 C30 -173.71(16) . . . . ?
C25 C26 C27 O6 136.7(2) . . . . ?
C25 C26 C27 C28 -46.0(2) . . . . ?
C25 C26 C35 C36 165.28(17) . . . . ?
C26 C27 C28 C29 42.6(2) . . . . ?
C26 C35 C36 C37 168.26(17) . . . . ?
C26 C35 C36 C38 -68.4(2) . . . . ?
C27 C26 C35 C36 -70.5(2) . . . . ?
C27 C28 C29 N2 -48.4(2) . . . . ?
C27 C28 C29 C30 -172.51(16) . . . . ?
C28 C29 C30 C22 139.6(2) . . . . ?
C28 C29 C30 C31 -42.8(2) . . . . ?
C29 N2 C24 C23 67.0(2) . . . . ?
C29 N2 C25 C26 -67.2(2) . . . . ?
C29 C30 C31 C32 -178.56(19) . . . . ?
C30 C22 C23 C24 20.0(3) . . . . ?
C30 C31 C32 O5 -177.5(2) . . . . ?
C30 C31 C32 C20 1.4(3) . . . . ?
C32 C20 C21 C22 0.2(3) . . . . ?
C33 O4 C20 C21 2.4(3) . . . . ?
C33 O4 C20 C32 -178.96(19) . . . . ?
C34 O5 C32 C20 -167.6(2) . . . . ?
C34 O5 C32 C31 11.3(3) . . . . ?
C35 C26 C27 O6 11.6(3) . . . . ?
C35 C26 C27 C28 -171.13(18) . . . . ?
